data_1574098
loop_
_publ_author_name
'Sun, Hao'
'Yu, Cheng-Long'
'Zheng, Yu-Qing'
'Shu, Peng-Fei'
'Dong, Zhan'
'Xia, Yu-Chen'
'Liu, Wen-Bo'

_publ_section_title
;
 Pd-catalyzed enantioselective access to hydrocarbazolones containing
 contiguous quaternary and tertiary stereocenters
;
_journal_issue 15
_journal_name_full 'Chemical Science'
_journal_page_first 6425
_journal_page_last 6433
_journal_paper_doi 10.1039/D4SC08215J
_journal_volume 16
_journal_year 2025
_chemical_absolute_configuration ad
_chemical_formula_moiety 'C23 H23 N O, 0.75[H2O]'
_chemical_formula_sum 'C23 H24.5 N O1.75'
_chemical_formula_weight 342.957
_space_group_crystal_system monoclinic
_space_group_IT_number 4
_space_group_name_Hall 'P 2yb'
_space_group_name_H-M_alt 'P 1 21 1'
_symmetry_Int_Tables_number 4
_atom_sites_solution_primary dual
_audit_block_doi 10.5517/ccdc.csd.cc2ltb6z
_audit_creation_date 2024-09-20
_audit_creation_method
;
Olex2 1.5
(compiled 2024.02.16 svn.r378c4104 for OlexSys, GUI svn.r6928)
;
_audit_update_record
;
2024-12-04 deposited with the CCDC.	2025-03-10 downloaded from the CCDC.
;
_cell_angle_alpha 90
_cell_angle_beta 90.154(2)
_cell_angle_gamma 90
_cell_formula_units_Z 4
_cell_length_a 8.9633(2)
_cell_length_b 18.6929(2)
_cell_length_c 11.3785(2)
_cell_measurement_reflns_used 17272
_cell_measurement_temperature 301.56(10)
_cell_measurement_theta_max 74.7090
_cell_measurement_theta_min 3.8850
_cell_volume 1906.46(6)
_computing_molecular_graphics 'Olex2 1.5 (Dolomanov et al., 2009)'
_computing_publication_material 'Olex2 1.5 (Dolomanov et al., 2009)'
_computing_structure_refinement 'olex2.refine 1.5 (Bourhis et al., 2015)'
_computing_structure_solution 'SHELXT 2014/5 (Sheldrick, 2014)'
_diffrn_ambient_temperature 301.56(10)
_diffrn_measured_fraction_theta_full 0.9964
_diffrn_measured_fraction_theta_max 0.9611
_diffrn_measurement_device_type 'ROD, Synergy Custom system, HyPix-Arc 150'
_diffrn_radiation_type 'Cu K\a'
_diffrn_radiation_wavelength 1.54184
_diffrn_reflns_av_R_equivalents 0.0188
_diffrn_reflns_av_unetI/netI 0.0185
_diffrn_reflns_Laue_measured_fraction_full 0.9964
_diffrn_reflns_Laue_measured_fraction_max 0.9611
_diffrn_reflns_limit_h_max 11
_diffrn_reflns_limit_h_min -11
_diffrn_reflns_limit_k_max 20
_diffrn_reflns_limit_k_min -23
_diffrn_reflns_limit_l_max 14
_diffrn_reflns_limit_l_min -14
_diffrn_reflns_number 26672
_diffrn_reflns_point_group_measured_fraction_full 0.9030
_diffrn_reflns_point_group_measured_fraction_max 0.8482
_diffrn_reflns_theta_full 67.6840
_diffrn_reflns_theta_max 75.75
_diffrn_reflns_theta_min 3.88
_exptl_absorpt_coefficient_mu 0.585
_exptl_crystal_colour 'clear light colourless'
_exptl_crystal_colour_lustre clear
_exptl_crystal_colour_modifier light
_exptl_crystal_colour_primary colourless
_exptl_crystal_density_diffrn 1.195
_exptl_crystal_description block
_exptl_crystal_F_000 736.263
_exptl_crystal_size_max 0.28
_exptl_crystal_size_mid 0.12
_exptl_crystal_size_min 0.04
_refine_diff_density_max 0.1512
_refine_diff_density_min -0.1257
_refine_diff_density_rms 0.0302
_refine_ls_abs_structure_details 'Hooft, R.W.W., Straver, L.H., Spek, A.L. (2010). J. Appl. Cryst., 43, 665-668.'
_refine_ls_abs_structure_Flack 0.08(9)
_refine_ls_d_res_high 0.7954
_refine_ls_d_res_low 11.3785
_refine_ls_extinction_coef 0.0026(4)
_refine_ls_extinction_expression Fc^*^=kFc[1+0.001xFc^2^\l^3^/sin(2\q)]^-1/4^
_refine_ls_goodness_of_fit_ref 1.0472
_refine_ls_hydrogen_treatment constr
_refine_ls_matrix_type full
_refine_ls_number_constraints 78
_refine_ls_number_parameters 456
_refine_ls_number_reflns 6751
_refine_ls_number_restraints 2
_refine_ls_restrained_S_all 1.0471
_refine_ls_R_factor_all 0.0480
_refine_ls_R_factor_gt 0.0419
_refine_ls_shift/su_max 0.0007
_refine_ls_shift/su_mean 0.0001
_refine_ls_structure_factor_coef Fsqd
_refine_ls_weighting_details 'w=1/[\s^2^(Fo^2^)+(0.0796P)^2^+0.0382P] where P=(Fo^2^+2Fc^2^)/3'
_refine_ls_weighting_scheme calc
_refine_ls_wR_factor_gt 0.1173
_refine_ls_wR_factor_ref 0.1226
_reflns_Friedel_coverage 0.728
_reflns_limit_h_max 11
_reflns_limit_h_min -11
_reflns_limit_k_max 20
_reflns_limit_k_min -23
_reflns_limit_l_max 14
_reflns_limit_l_min -14
_reflns_number_gt 5810
_reflns_number_total 6751
_reflns_threshold_expression I>=2u(I)
_cod_data_source_file d4sc08215j2.cif
_cod_data_source_block 20230602-sunh_1_auto
_cod_depositor_comments 'Adding full bibliography for 1574097--1574098.cif.'
_cod_original_sg_symbol_Hall ' P 2yb'
_cod_original_formula_sum 'C23 H24.5 N1 O1.75'
_cod_database_code 1574098
_olex2_refinement_description
;
;
_smtbx_masks_special_details
;
A solvent mask was calculated and 32 electrons were 
found in a volume of 190\%A^3^ in 1 void per unit cell. 
This is consistent with the presence of 
0.75[H2O] per formula unit 
which account for 30 electrons 
per unit cell.
;
_smtbx_masks_void_probe_radius 1.2
_smtbx_masks_void_truncation_radius 1.2
_olex2_submission_special_instructions 'No special instructions were received'

loop_
_space_group_symop_id
_space_group_symop_operation_xyz
1 x,y,z
2 -x,y+1/2,-z

loop_
_atom_site_label
_atom_site_type_symbol
_atom_site_fract_x
_atom_site_fract_y
_atom_site_fract_z
_atom_site_U_iso_or_equiv
_atom_site_adp_type
_atom_site_occupancy
_atom_site_refinement_flags_posn
_atom_site_refinement_flags_adp
N001 N 1.18093(16) 0.57510(9) 0.32662(12) 0.0574(3) Uani 1.000000 . .
O002 O 0.69633(18) 0.57770(12) 0.45634(15) 0.0959(5) Uani 1.000000 . .
N003 N 0.10303(18) 0.32580(9) 0.18870(14) 0.0637(4) Uani 1.000000 . .
C004 C 1.03731(19) 0.57052(9) 0.28851(15) 0.0534(4) Uani 1.000000 . .
C005 C 0.9420(2) 0.57632(10) 0.38471(15) 0.0571(4) Uani 1.000000 . .
C006 C 1.1812(2) 0.58493(10) 0.44813(16) 0.0604(4) Uani 1.000000 . .
C007 C 1.0333(2) 0.58647(9) 0.48655(15) 0.0604(4) Uani 1.000000 . .
C008 C 0.9864(2) 0.56072(10) 0.16510(15) 0.0575(4) Uani 1.000000 . .
C009 C 0.7828(2) 0.56761(12) 0.37387(19) 0.0694(5) Uani 1.000000 . .
C00A C 0.2429(2) 0.31775(10) 0.23709(17) 0.0617(4) Uani 1.000000 . .
C00B C 1.2313(2) 0.62725(15) -0.00172(17) 0.0797(6) Uani 1.000000 . .
C00C C 1.1333(2) 0.66315(11) 0.07122(16) 0.0649(5) Uani 1.000000 . .
C00D C 0.1167(3) 0.36294(11) 0.08263(18) 0.0726(5) Uani 1.000000 . .
C00E C 1.3172(2) 0.56485(14) 0.25978(19) 0.0741(6) Uani 1.000000 . .
C00F C 0.9746(2) 0.63307(11) 0.09245(16) 0.0613(4) Uani 1.000000 . .
C00G C -0.1362(3) 0.27843(14) 0.5564(2) 0.0847(6) Uani 1.000000 . .
C00H C 0.8407(2) 0.51673(13) 0.1700(2) 0.0728(5) Uani 1.000000 . .
O00I O 0.5971(2) 0.38124(14) 0.1315(2) 0.1355(9) Uani 1.000000 . .
C00J C 0.3468(2) 0.35020(12) 0.1646(2) 0.0720(5) Uani 1.000000 . .
C00K C 0.0968(2) 0.33138(10) 0.49402(17) 0.0638(4) Uani 1.000000 . .
C00L C 0.7230(2) 0.54340(13) 0.2562(2) 0.0774(6) Uani 1.000000 . .
C00M C 0.2628(2) 0.32244(11) 0.46554(18) 0.0672(5) Uani 1.000000 . .
C00N C 1.3026(3) 0.59228(12) 0.5242(2) 0.0786(6) Uani 1.000000 . .
C00O C 0.2805(2) 0.27840(10) 0.34710(18) 0.0658(5) Uani 1.000000 . .
C00P C 0.2676(3) 0.37908(12) 0.0667(2) 0.0812(6) Uani 1.000000 . .
C00Q C 0.0110(3) 0.27204(11) 0.52645(19) 0.0753(6) Uani 1.000000 . .
C00R C 1.1829(3) 0.72576(13) 0.1238(2) 0.0841(6) Uani 1.000000 . .
C00S C 0.9095(2) 0.61432(14) -0.02697(18) 0.0747(6) Uani 1.000000 . .
C00T C 0.8767(3) 0.68890(13) 0.1531(2) 0.0789(6) Uani 1.000000 . .
C00U C 1.0044(3) 0.59570(11) 0.60713(18) 0.0765(6) Uani 1.000000 . .
C00V C 0.0252(3) 0.39678(12) 0.4941(3) 0.0846(6) Uani 1.000000 . .
C00W C 0.0070(4) 0.37954(15) 0.0013(2) 0.0996(9) Uani 1.000000 . .
C00X C -0.2038(3) 0.34388(16) 0.5551(2) 0.0914(7) Uani 1.000000 . .
C00Y C 0.3397(3) 0.39462(13) 0.4577(2) 0.0849(7) Uani 1.000000 . .
C00Z C -0.0363(2) 0.29402(14) 0.2261(2) 0.0824(6) Uani 1.000000 . .
C010 C 1.3741(3) 0.6546(2) -0.0218(2) 0.1005(9) Uani 1.000000 . .
C011 C -0.1219(3) 0.40327(15) 0.5238(3) 0.1022(9) Uani 1.000000 . .
C012 C 0.4354(3) 0.24579(15) 0.3271(3) 0.0882(7) Uani 1.000000 . .
C013 C 0.5059(3) 0.34638(15) 0.1889(3) 0.0926(7) Uani 1.000000 . U
C014 C 0.3290(3) 0.27767(17) 0.5647(2) 0.0930(7) Uani 1.000000 . .
C015 C 1.1232(4) 0.60309(14) 0.6813(2) 0.0918(8) Uani 1.000000 . .
C016 C 1.2682(4) 0.60197(14) 0.6420(2) 0.0908(7) Uani 1.000000 . .
C017 C 0.5543(3) 0.29639(18) 0.2856(3) 0.1021(9) Uani 1.000000 . U
C018 C 1.3243(4) 0.75143(18) 0.1003(3) 0.1114(11) Uani 1.000000 . .
C019 C 1.4196(3) 0.7149(2) 0.0287(3) 0.1108(11) Uani 1.000000 . .
C01A C 0.3124(5) 0.41436(16) -0.0356(3) 0.1120(11) Uani 1.000000 . .
C01B C 0.2072(8) 0.4313(2) -0.1165(3) 0.1450(17) Uani 1.000000 . .
C01C C 0.8103(3) 0.6510(2) -0.0862(3) 0.1051(9) Uani 1.000000 . .
C01D C 0.3958(4) 0.2968(3) 0.6563(3) 0.1325(14) Uani 1.000000 . .
C01E C 0.0545(6) 0.4146(2) -0.1004(3) 0.1284(15) Uani 1.000000 . .
H00W H -0.0927(4) 0.36804(15) 0.0136(2) 0.1195(11) Uiso 1.000000 R .
H01k H -0.0146(6) 0.4270(2) -0.1580(3) 0.1541(18) Uiso 1.000000 R .
H01h H 0.2362(8) 0.4546(2) -0.1849(3) 0.174(2) Uiso 1.000000 R .
H01g H 0.4121(5) 0.42592(16) -0.0478(3) 0.1344(13) Uiso 1.000000 R .
H00V H 0.0784(3) 0.43755(12) 0.4733(3) 0.1015(8) Uiso 1.000000 R .
H011 H -0.1669(3) 0.44808(15) 0.5229(3) 0.1227(10) Uiso 1.000000 R .
H00X H -0.3039(3) 0.34833(16) 0.5751(2) 0.1097(8) Uiso 1.000000 R .
H00l H -0.1903(3) 0.23805(14) 0.5778(2) 0.1016(8) Uiso 1.000000 R .
H00Q H 0.0552(3) 0.22703(11) 0.52764(19) 0.0904(7) Uiso 1.000000 R .
H00N H 1.4005(3) 0.59077(12) 0.4976(2) 0.0944(7) Uiso 1.000000 R .
H016 H 1.3454(4) 0.60788(14) 0.6959(2) 0.1090(9) Uiso 1.000000 R .
H015 H 1.1056(4) 0.60910(14) 0.7612(2) 0.1102(9) Uiso 1.000000 R .
H00U H 0.9072(3) 0.59671(11) 0.63541(18) 0.0918(7) Uiso 1.000000 R .
H00R H 1.1208(3) 0.75053(13) 0.1750(2) 0.1009(8) Uiso 1.000000 R .
H018 H 1.3551(4) 0.79435(18) 0.1338(3) 0.1337(13) Uiso 1.000000 R .
H019 H 1.5155(3) 0.7320(2) 0.0154(3) 0.1330(13) Uiso 1.000000 R .
H010 H 1.4385(3) 0.6301(2) -0.0714(2) 0.1206(11) Uiso 1.000000 R .
H00B H 1.2021(2) 0.58477(15) -0.03754(17) 0.0957(8) Uiso 1.000000 R .
H008 H 1.0611(2) 0.53088(10) 0.12585(15) 0.0690(5) Uiso 1.000000 R .
H00a H 1.2959(5) 0.5371(8) 0.1908(9) 0.1112(8) Uiso 1.000000 GR .
H00c H 1.3565(11) 0.61056(14) 0.2370(14) 0.1112(8) Uiso 1.000000 GR .
H00d H 1.3893(8) 0.5401(9) 0.3074(6) 0.1112(8) Uiso 1.000000 GR .
H00e H 0.8659(2) 0.46781(13) 0.1905(2) 0.0874(6) Uiso 1.000000 R .
H00f H 0.7969(2) 0.51598(13) 0.0920(2) 0.0874(6) Uiso 1.000000 R .
H00g H 0.6699(2) 0.58302(13) 0.2203(2) 0.0929(7) Uiso 1.000000 R .
H00h H 0.6514(2) 0.50533(13) 0.2693(2) 0.0929(7) Uiso 1.000000 R .
H00O H 0.2105(2) 0.23823(10) 0.35204(18) 0.0790(6) Uiso 1.000000 R .
H00S H 0.9436(2) 0.57236(14) -0.06161(18) 0.0897(7) Uiso 1.000000 R .
H00i H 0.7749(4) 0.6730(5) 0.1529(14) 0.1183(9) Uiso 1.000000 GR .
H00j H 0.9099(13) 0.6953(7) 0.2327(5) 0.1183(9) Uiso 1.000000 GR .
H00k H 0.8839(16) 0.7336(3) 0.1118(10) 0.1183(9) Uiso 1.000000 GR .
H00m H 0.3070(16) 0.4191(4) 0.3881(9) 0.1273(10) Uiso 1.000000 GR .
H00p H 0.3151(17) 0.4227(4) 0.5256(8) 0.1273(10) Uiso 1.000000 GR .
H00t H 0.4458(3) 0.38774(14) 0.4545(16) 0.1273(10) Uiso 1.000000 GR .
H00y H -0.0800(11) 0.2682(9) 0.1618(6) 0.1235(10) Uiso 1.000000 GR .
H H -0.0177(4) 0.2618(8) 0.2903(12) 0.1235(10) Uiso 1.000000 GR .
Ha H -0.1034(8) 0.33100(17) 0.2511(17) 0.1235(10) Uiso 1.000000 GR .
H01c H 0.4258(3) 0.20760(15) 0.2699(3) 0.1059(8) Uiso 1.000000 R .
H01d H 0.4687(3) 0.22436(15) 0.4003(3) 0.1059(8) Uiso 1.000000 R .
H014 H 0.3181(3) 0.22849(17) 0.5559(2) 0.1116(8) Uiso 1.000000 R .
H01e H 0.5881(3) 0.32469(18) 0.3520(3) 0.1225(10) Uiso 1.000000 R .
H01f H 0.6386(3) 0.26861(18) 0.2580(3) 0.1225(10) Uiso 1.000000 R .
H01a H 0.7726(3) 0.6934(2) -0.0555(3) 0.1261(11) Uiso 1.000000 R .
H01b H 0.7776(3) 0.6347(2) -0.1591(3) 0.1261(11) Uiso 1.000000 R .
H01i H 0.4110(4) 0.3452(3) 0.6713(3) 0.1590(17) Uiso 1.000000 R .
H01j H 0.4302(4) 0.2627(3) 0.7093(3) 0.1590(17) Uiso 1.000000 R .

loop_
_atom_site_aniso_label
_atom_site_aniso_U_11
_atom_site_aniso_U_22
_atom_site_aniso_U_33
_atom_site_aniso_U_12
_atom_site_aniso_U_13
_atom_site_aniso_U_23
N001 0.0580(8) 0.0575(8) 0.0567(7) 0.0011(7) 0.0060(6) 0.0073(6)
O002 0.0773(10) 0.1167(14) 0.0940(10) 0.0163(10) 0.0351(8) 0.0070(10)
N003 0.0626(9) 0.0605(9) 0.0681(9) 0.0001(7) 0.0016(7) -0.0038(7)
C004 0.0569(9) 0.0464(8) 0.0569(8) 0.0006(7) 0.0088(7) 0.0051(7)
C005 0.0663(10) 0.0468(8) 0.0583(9) 0.0041(8) 0.0115(7) 0.0033(7)
C006 0.0768(12) 0.0480(9) 0.0563(9) -0.0051(8) -0.0008(8) 0.0069(7)
C007 0.0813(12) 0.0437(8) 0.0562(9) 0.0021(8) 0.0088(8) 0.0068(7)
C008 0.0591(10) 0.0563(10) 0.0571(9) 0.0016(7) 0.0070(8) -0.0038(7)
C009 0.0659(11) 0.0628(11) 0.0797(12) 0.0087(9) 0.0223(10) 0.0110(9)
C00A 0.0593(10) 0.0554(10) 0.0704(11) -0.0006(8) 0.0032(8) -0.0083(8)
C00B 0.0732(13) 0.1128(19) 0.0532(10) -0.0060(12) 0.0077(9) 0.0052(11)
C00C 0.0680(11) 0.0733(12) 0.0535(9) 0.0016(9) -0.0032(8) 0.0140(8)
C00D 0.0981(16) 0.0575(10) 0.0623(10) 0.0117(10) 0.0000(10) -0.0058(8)
C00E 0.0556(10) 0.0889(15) 0.0780(12) 0.0076(10) 0.0125(9) 0.0220(11)
C00F 0.0647(11) 0.0653(11) 0.0540(9) 0.0049(9) 0.0039(8) 0.0027(8)
C00G 0.0941(16) 0.0750(14) 0.0851(14) -0.0206(13) 0.0124(12) 0.0098(11)
C00H 0.0729(12) 0.0698(12) 0.0759(13) -0.0128(10) 0.0040(10) -0.0070(10)
O00I 0.0972(14) 0.138(2) 0.171(2) -0.0482(14) 0.0493(14) -0.0291(17)
C00J 0.0749(12) 0.0650(12) 0.0762(12) -0.0101(9) 0.0158(10) -0.0095(9)
C00K 0.0817(12) 0.0461(9) 0.0636(10) -0.0044(8) -0.0008(9) 0.0022(7)
C00L 0.0580(11) 0.0834(15) 0.0908(15) -0.0080(9) 0.0057(10) 0.0029(11)
C00M 0.0771(12) 0.0560(10) 0.0687(11) -0.0057(9) -0.0029(9) -0.0020(8)
C00N 0.0918(16) 0.0676(13) 0.0764(13) -0.0100(11) -0.0127(11) 0.0122(10)
C00O 0.0692(11) 0.0515(10) 0.0766(11) 0.0012(8) -0.0048(9) -0.0062(8)
C00P 0.1112(18) 0.0587(12) 0.0738(13) -0.0065(11) 0.0223(12) -0.0078(9)
C00Q 0.0973(16) 0.0495(10) 0.0792(12) -0.0061(10) 0.0093(11) 0.0060(9)
C00R 0.0918(16) 0.0715(13) 0.0889(15) -0.0011(12) -0.0149(12) 0.0052(11)
C00S 0.0696(12) 0.0942(16) 0.0604(11) 0.0001(11) -0.0030(9) 0.0040(10)
C00T 0.0936(16) 0.0659(12) 0.0773(13) 0.0168(11) 0.0167(11) 0.0073(10)
C00U 0.1092(17) 0.0621(12) 0.0584(11) 0.0068(11) 0.0164(11) 0.0050(8)
C00V 0.0882(15) 0.0500(11) 0.1156(18) -0.0014(10) 0.0108(13) 0.0164(11)
C00W 0.138(2) 0.0789(16) 0.0819(15) 0.0317(15) -0.0230(15) -0.0159(12)
C00X 0.0813(15) 0.0928(18) 0.1003(17) -0.0004(13) 0.0109(13) 0.0029(14)
C00Y 0.0913(16) 0.0698(14) 0.0935(15) -0.0197(12) 0.0119(13) -0.0183(11)
C00Z 0.0600(12) 0.0933(17) 0.0938(15) -0.0092(11) 0.0043(11) -0.0083(13)
C010 0.0766(15) 0.156(3) 0.0686(13) -0.0091(17) 0.0117(11) 0.0233(16)
C011 0.0963(18) 0.0695(15) 0.141(2) 0.0133(13) 0.0170(17) 0.0175(16)
C012 0.0757(14) 0.0854(16) 0.1034(17) 0.0209(12) -0.0115(12) -0.0152(13)
C013 0.0714(14) 0.0908(17) 0.1159(18) -0.0201(12) 0.0273(13) -0.0353(14)
C014 0.0985(18) 0.0920(18) 0.0885(16) 0.0067(14) -0.0069(13) 0.0076(13)
C015 0.136(2) 0.0812(16) 0.0580(12) -0.0040(15) -0.0043(14) 0.0035(10)
C016 0.125(2) 0.0806(15) 0.0667(13) -0.0114(14) -0.0210(13) 0.0051(11)
C017 0.0668(14) 0.126(2) 0.113(2) 0.0116(14) 0.0008(13) -0.0348(16)
C018 0.101(2) 0.090(2) 0.143(3) -0.0254(16) -0.036(2) 0.0273(19)
C019 0.0786(17) 0.136(3) 0.118(2) -0.0244(19) -0.0110(17) 0.045(2)
C01A 0.175(3) 0.0800(17) 0.0815(17) -0.0059(18) 0.038(2) 0.0027(14)
C01B 0.265(6) 0.087(2) 0.084(2) 0.024(3) 0.027(3) 0.0092(15)
C01C 0.0886(17) 0.143(3) 0.0833(16) 0.0104(17) -0.0154(13) 0.0162(17)
C01D 0.123(3) 0.182(4) 0.092(2) -0.009(2) -0.0273(18) 0.020(2)
C01E 0.213(4) 0.106(2) 0.0668(16) 0.057(3) -0.022(2) -0.0043(15)

loop_
_atom_type_symbol
_atom_type_scat_dispersion_real
_atom_type_scat_dispersion_imag
_atom_type_scat_Cromer_Mann_a1
_atom_type_scat_Cromer_Mann_a2
_atom_type_scat_Cromer_Mann_a3
_atom_type_scat_Cromer_Mann_a4
_atom_type_scat_Cromer_Mann_b1
_atom_type_scat_Cromer_Mann_b2
_atom_type_scat_Cromer_Mann_b3
_atom_type_scat_Cromer_Mann_b4
_atom_type_scat_Cromer_Mann_c
_atom_type_scat_source
_atom_type_scat_dispersion_source
C 0.01788 0.00908 2.31000 1.02000 1.58860 0.86500 20.84390 10.20750 0.56870 51.65120 0.21560 'International Tables Volume C Table 6.1.1.4 (pp. 500-502)' 'Brennan, Cowan, Rev. Sci. Instrum., 1992, 63, 850'
H 0.00000 0.00000 0.49300 0.32291 0.14019 0.04081 10.51090 26.12570 3.14236 57.79970 0.00304 'International Tables Volume C Table 6.1.1.4 (pp. 500-502)' 'Brennan, Cowan, Rev. Sci. Instrum., 1992, 63, 850'
N 0.03110 0.01806 12.21260 3.13220 2.01250 1.16630 0.00570 9.89330 28.99750 0.58260 -11.52900 'International Tables Volume C Table 6.1.1.4 (pp. 500-502)' 'Brennan, Cowan, Rev. Sci. Instrum., 1992, 63, 850'
O 0.04960 0.03234 3.04850 2.28680 1.54630 0.86700 13.27710 5.70110 0.32390 32.90890 0.25080 'International Tables Volume C Table 6.1.1.4 (pp. 500-502)' 'Brennan, Cowan, Rev. Sci. Instrum., 1992, 63, 850'

loop_
_geom_angle_atom_site_label_1
_geom_angle_atom_site_label_2
_geom_angle_atom_site_label_3
_geom_angle
_geom_angle_site_symmetry_1
_geom_angle_site_symmetry_3
_geom_angle_publ_flag
C006 N001 C004 108.89(14) . . ?
C00E N001 C004 128.39(16) . . ?
C00E N001 C006 122.46(16) . . ?
C00D N003 C00A 108.53(17) . . ?
C00Z N003 C00A 128.52(18) . . ?
C00Z N003 C00D 122.39(19) . . ?
C005 C004 N001 109.03(15) . . ?
C008 C004 N001 126.64(15) . . ?
C008 C004 C005 124.33(16) . . ?
C007 C005 C004 107.26(16) . . ?
C009 C005 C004 122.17(17) . . ?
C009 C005 C007 130.43(17) . . ?
C007 C006 N001 108.26(16) . . ?
C00N C006 N001 128.88(19) . . ?
C00N C006 C007 122.86(19) . . ?
C006 C007 C005 106.56(15) . . ?
C00U C007 C005 134.47(19) . . ?
C00U C007 C006 118.96(19) . . ?
C00F C008 C004 113.98(14) . . ?
C00H C008 C004 106.80(15) . . ?
C00H C008 C00F 114.65(16) . . ?
H008 C008 C004 106.99(9) . . ?
H008 C008 C00F 106.99(9) . . ?
H008 C008 C00H 106.99(11) . . ?
C005 C009 O002 122.8(2) . . ?
C00L C009 O002 119.9(2) . . ?
C00L C009 C005 117.31(17) . . ?
C00J C00A N003 109.07(19) . . ?
C00O C00A N003 126.44(17) . . ?
C00O C00A C00J 124.45(18) . . ?
C010 C00B C00C 120.3(3) . . ?
H00B C00B C00C 119.87(14) . . ?
H00B C00B C010 119.87(19) . . ?
C00F C00C C00B 120.2(2) . . ?
C00R C00C C00B 117.7(2) . . ?
C00R C00C C00F 122.1(2) . . ?
C00P C00D N003 107.84(19) . . ?
C00W C00D N003 128.7(3) . . ?
C00W C00D C00P 123.4(2) . . ?
H00a C00E N001 109.5 . . ?
H00c C00E N001 109.5 . . ?
H00c C00E H00a 109.5 . . ?
H00d C00E N001 109.5 . . ?
H00d C00E H00a 109.5 . . ?
H00d C00E H00c 109.5 . . ?
C00C C00F C008 109.27(14) . . ?
C00S C00F C008 107.10(16) . . ?
C00S C00F C00C 107.17(15) . . ?
C00T C00F C008 112.56(15) . . ?
C00T C00F C00C 110.54(18) . . ?
C00T C00F C00S 110.00(17) . . ?
C00X C00G C00Q 120.2(2) . . ?
H00l C00G C00Q 119.88(14) . . ?
H00l C00G C00X 119.88(15) . . ?
C00L C00H C008 115.80(18) . . ?
H00e C00H C008 108.33(12) . . ?
H00e C00H C00L 108.33(13) . . ?
H00f C00H C008 108.33(11) . . ?
H00f C00H C00L 108.33(13) . . ?
H00f C00H H00e 107.4 . . ?
C00P C00J C00A 107.3(2) . . ?
C013 C00J C00A 121.7(2) . . ?
C013 C00J C00P 130.8(2) . . ?
C00Q C00K C00M 120.26(18) . . ?
C00V C00K C00M 123.26(18) . . ?
C00V C00K C00Q 116.4(2) . . ?
C00H C00L C009 115.04(18) . . ?
H00g C00L C009 108.51(12) . . ?
H00g C00L C00H 108.51(13) . . ?
H00h C00L C009 108.51(11) . . ?
H00h C00L C00H 108.51(12) . . ?
H00h C00L H00g 107.5 . . ?
C00O C00M C00K 109.58(16) . . ?
C00Y C00M C00K 110.91(18) . . ?
C00Y C00M C00O 111.38(18) . . ?
C014 C00M C00K 106.23(18) . . ?
C014 C00M C00O 107.72(19) . . ?
C014 C00M C00Y 110.8(2) . . ?
C016 C00N C006 115.9(2) . . ?
H00N C00N C006 122.03(13) . . ?
H00N C00N C016 122.03(17) . . ?
C00M C00O C00A 115.75(16) . . ?
C012 C00O C00A 105.94(18) . . ?
C012 C00O C00M 115.10(17) . . ?
H00O C00O C00A 106.46(11) . . ?
H00O C00O C00M 106.46(11) . . ?
H00O C00O C012 106.46(13) . . ?
C00J C00P C00D 107.28(19) . . ?
C01A C00P C00D 119.3(3) . . ?
C01A C00P C00J 133.3(3) . . ?
C00K C00Q C00G 121.8(2) . . ?
H00Q C00Q C00G 119.09(14) . . ?
H00Q C00Q C00K 119.09(13) . . ?
C018 C00R C00C 120.1(3) . . ?
H00R C00R C00C 119.93(15) . . ?
H00R C00R C018 119.9(2) . . ?
C01C C00S C00F 126.8(3) . . ?
H00S C00S C00F 116.60(12) . . ?
H00S C00S C01C 116.6(2) . . ?
H00i C00T C00F 109.5 . . ?
H00j C00T C00F 109.5 . . ?
H00j C00T H00i 109.5 . . ?
H00k C00T C00F 109.5 . . ?
H00k C00T H00i 109.5 . . ?
H00k C00T H00j 109.5 . . ?
C015 C00U C007 118.1(2) . . ?
H00U C00U C007 120.97(14) . . ?
H00U C00U C015 120.97(15) . . ?
C011 C00V C00K 121.8(2) . . ?
H00V C00V C00K 119.09(13) . . ?
H00V C00V C011 119.09(14) . . ?
C01E C00W C00D 116.2(3) . . ?
H00W C00W C00D 121.91(18) . . ?
H00W C00W C01E 121.9(2) . . ?
C011 C00X C00G 119.2(2) . . ?
H00X C00X C00G 120.40(15) . . ?
H00X C00X C011 120.40(17) . . ?
H00m C00Y C00M 109.5 . . ?
H00p C00Y C00M 109.5 . . ?
H00p C00Y H00m 109.5 . . ?
H00t C00Y C00M 109.5 . . ?
H00t C00Y H00m 109.5 . . ?
H00t C00Y H00p 109.5 . . ?
H00y C00Z N003 109.5 . . ?
H C00Z N003 109.5 . . ?
H C00Z H00y 109.5 . . ?
Ha C00Z N003 109.5 . . ?
Ha C00Z H00y 109.5 . . ?
Ha C00Z H 109.5 . . ?
C019 C010 C00B 121.3(3) . . ?
H010 C010 C00B 119.33(19) . . ?
H010 C010 C019 119.3(2) . . ?
C00X C011 C00V 120.5(2) . . ?
H011 C011 C00V 119.76(14) . . ?
H011 C011 C00X 119.76(17) . . ?
C017 C012 C00O 116.1(2) . . ?
H01c C012 C00O 108.27(12) . . ?
H01c C012 C017 108.27(15) . . ?
H01d C012 C00O 108.27(13) . . ?
H01d C012 C017 108.27(16) . . ?
H01d C012 H01c 107.4 . . ?
C00J C013 O00I 121.6(3) . . ?
C017 C013 O00I 121.7(3) . . ?
C017 C013 C00J 116.7(2) . . ?
C01D C014 C00M 130.0(3) . . ?
H014 C014 C00M 114.98(14) . . ?
H014 C014 C01D 115.0(3) . . ?
C016 C015 C00U 122.3(2) . . ?
H015 C015 C00U 118.86(15) . . ?
H015 C015 C016 118.86(14) . . ?
C015 C016 C00N 121.9(2) . . ?
H016 C016 C00N 119.06(17) . . ?
H016 C016 C015 119.06(14) . . ?
C013 C017 C012 114.7(2) . . ?
H01e C017 C012 108.59(16) . . ?
H01e C017 C013 108.59(15) . . ?
H01f C017 C012 108.59(14) . . ?
H01f C017 C013 108.59(13) . . ?
H01f C017 H01e 107.6 . . ?
C019 C018 C00R 121.1(3) . . ?
H018 C018 C00R 119.4(2) . . ?
H018 C018 C019 119.4(2) . . ?
C018 C019 C010 119.4(3) . . ?
H019 C019 C010 120.3(2) . . ?
H019 C019 C018 120.3(2) . . ?
C01B C01A C00P 118.4(4) . . ?
H01g C01A C00P 120.8(2) . . ?
H01g C01A C01B 120.8(3) . . ?
C01E C01B C01A 122.2(3) . . ?
H01h C01B C01A 118.9(3) . . ?
H01h C01B C01E 118.9(2) . . ?
H01a C01C C00S 120.0 . . ?
H01b C01C C00S 120.0 . . ?
H01b C01C H01a 120.0 . . ?
H01i C01D C014 120.0 . . ?
H01j C01D C014 120.0 . . ?
H01j C01D H01i 120.0 . . ?
C01B C01E C00W 120.5(3) . . ?
H01k C01E C00W 119.8(2) . . ?
H01k C01E C01B 119.8(2) . . ?

loop_
_geom_bond_atom_site_label_1
_geom_bond_atom_site_label_2
_geom_bond_distance
_geom_bond_site_symmetry_2
_geom_bond_publ_flag
N001 C004 1.360(2) . ?
N001 C006 1.395(2) . ?
N001 C00E 1.453(2) . ?
O002 C009 1.233(2) . ?
N003 C00A 1.376(3) . ?
N003 C00D 1.398(3) . ?
N003 C00Z 1.448(3) . ?
C004 C005 1.394(2) . ?
C004 C008 1.487(3) . ?
C005 C007 1.429(3) . ?
C005 C009 1.441(3) . ?
C006 C007 1.398(3) . ?
C006 C00N 1.395(3) . ?
C007 C00U 1.407(3) . ?
C008 C00F 1.588(3) . ?
C008 C00H 1.544(3) . ?
C008 H008 0.9800 . ?
C009 C00L 1.510(3) . ?
C00A C00J 1.386(3) . ?
C00A C00O 1.490(3) . ?
C00B C00C 1.384(3) . ?
C00B C010 1.397(4) . ?
C00B H00B 0.9300 . ?
C00C C00F 1.549(3) . ?
C00C C00R 1.387(3) . ?
C00D C00P 1.397(3) . ?
C00D C00W 1.384(4) . ?
C00E H00a 0.9600 . ?
C00E H00c 0.9600 . ?
C00E H00d 0.9600 . ?
C00F C00S 1.518(3) . ?
C00F C00T 1.529(3) . ?
C00G C00Q 1.368(3) . ?
C00G C00X 1.365(4) . ?
C00G H00l 0.9300 . ?
C00H C00L 1.526(3) . ?
C00H H00e 0.9700 . ?
C00H H00f 0.9700 . ?
O00I C013 1.234(3) . ?
C00J C00P 1.425(4) . ?
C00J C013 1.454(3) . ?
C00K C00M 1.532(3) . ?
C00K C00Q 1.400(3) . ?
C00K C00V 1.381(3) . ?
C00L H00g 0.9700 . ?
C00L H00h 0.9700 . ?
C00M C00O 1.588(3) . ?
C00M C00Y 1.518(3) . ?
C00M C014 1.524(3) . ?
C00N C016 1.388(4) . ?
C00N H00N 0.9300 . ?
C00O C012 1.534(3) . ?
C00O H00O 0.9800 . ?
C00P C01A 1.398(4) . ?
C00Q H00Q 0.9300 . ?
C00R C018 1.382(4) . ?
C00R H00R 0.9300 . ?
C00S C01C 1.308(4) . ?
C00S H00S 0.9300 . ?
C00T H00i 0.9600 . ?
C00T H00j 0.9600 . ?
C00T H00k 0.9600 . ?
C00U C015 1.364(4) . ?
C00U H00U 0.9300 . ?
C00V C011 1.367(4) . ?
C00V H00V 0.9300 . ?
C00W C01E 1.397(5) . ?
C00W H00W 0.9300 . ?
C00X C011 1.378(4) . ?
C00X H00X 0.9300 . ?
C00Y H00m 0.9600 . ?
C00Y H00p 0.9600 . ?
C00Y H00t 0.9600 . ?
C00Z H00y 0.9600 . ?
C00Z H 0.9600 . ?
C00Z Ha 0.9600 . ?
C010 C019 1.329(5) . ?
C010 H010 0.9300 . ?
C011 H011 0.9300 . ?
C012 C017 1.502(4) . ?
C012 H01c 0.9700 . ?
C012 H01d 0.9700 . ?
C013 C017 1.506(5) . ?
C014 C01D 1.253(4) . ?
C014 H014 0.9300 . ?
C015 C016 1.376(4) . ?
C015 H015 0.9300 . ?
C016 H016 0.9300 . ?
C017 H01e 0.9700 . ?
C017 H01f 0.9700 . ?
C018 C019 1.365(5) . ?
C018 H018 0.9300 . ?
C019 H019 0.9300 . ?
C01A C01B 1.353(6) . ?
C01A H01g 0.9300 . ?
C01B C01E 1.416(6) . ?
C01B H01h 0.9300 . ?
C01C H01a 0.9300 . ?
C01C H01b 0.9300 . ?
C01D H01i 0.9300 . ?
C01D H01j 0.9300 . ?
C01E H01k 0.9300 . ?

loop_
_geom_torsion_atom_site_label_1
_geom_torsion_atom_site_label_2
_geom_torsion_atom_site_label_3
_geom_torsion_atom_site_label_4
_geom_torsion
_geom_torsion_site_symmetry_1
_geom_torsion_site_symmetry_2
_geom_torsion_site_symmetry_3
_geom_torsion_site_symmetry_4
_geom_torsion_publ_flag
N001 C004 C005 C007 1.25(16) . . . . ?
N001 C004 C005 C009 -174.83(15) . . . . ?
N001 C004 C008 C00F -84.64(19) . . . . ?
N001 C004 C008 C00H 147.7(2) . . . . ?
N001 C006 C007 C005 0.74(16) . . . . ?
N001 C006 C007 C00U 179.80(14) . . . . ?
N001 C006 C00N C016 179.6(2) . . . . ?
O002 C009 C005 C004 -174.6(2) . . . . ?
O002 C009 C005 C007 10.3(3) . . . . ?
O002 C009 C00L C00H -166.9(2) . . . . ?
N003 C00A C00J C00P -0.42(18) . . . . ?
N003 C00A C00J C013 -175.88(16) . . . . ?
N003 C00A C00O C00M -84.6(2) . . . . ?
N003 C00A C00O C012 146.5(2) . . . . ?
N003 C00D C00P C00J 0.78(18) . . . . ?
N003 C00D C00P C01A 177.87(18) . . . . ?
N003 C00D C00W C01E -177.1(3) . . . . ?
C004 C005 C007 C006 -1.21(16) . . . . ?
C004 C005 C007 C00U 179.94(15) . . . . ?
C004 C005 C009 C00L 6.9(2) . . . . ?
C004 C008 C00F C00C 68.83(16) . . . . ?
C004 C008 C00F C00S -175.39(16) . . . . ?
C004 C008 C00F C00T -54.38(18) . . . . ?
C004 C008 C00H C00L 49.30(18) . . . . ?
C005 C007 C006 C00N -179.19(15) . . . . ?
C005 C007 C00U C015 179.1(2) . . . . ?
C005 C009 C00L C00H 11.7(2) . . . . ?
C006 C007 C00U C015 0.3(2) . . . . ?
C006 C00N C016 C015 1.0(3) . . . . ?
C007 C00U C015 C016 0.2(2) . . . . ?
C008 C00F C00C C00B 67.83(18) . . . . ?
C008 C00F C00C C00R -111.85(17) . . . . ?
C008 C00F C00S C01C 139.6(2) . . . . ?
C008 C00H C00L C009 -41.6(2) . . . . ?
C00A C00J C00P C00D -0.23(19) . . . . ?
C00A C00J C00P C01A -176.7(2) . . . . ?
C00A C00J C013 O00I -172.4(2) . . . . ?
C00A C00J C013 C017 9.1(2) . . . . ?
C00A C00O C00M C00K 73.62(18) . . . . ?
C00A C00O C00M C00Y -49.5(2) . . . . ?
C00A C00O C00M C014 -171.2(2) . . . . ?
C00A C00O C012 C017 51.5(2) . . . . ?
C00B C00C C00F C00S -47.9(2) . . . . ?
C00B C00C C00F C00T -167.8(2) . . . . ?
C00B C00C C00R C018 1.7(2) . . . . ?
C00B C010 C019 C018 -0.9(3) . . . . ?
C00C C00F C00S C01C -103.2(2) . . . . ?
C00C C00R C018 C019 -2.3(3) . . . . ?
C00D C00P C00J C013 174.66(17) . . . . ?
C00D C00P C01A C01B -0.4(3) . . . . ?
C00D C00W C01E C01B 0.0(3) . . . . ?
C00G C00Q C00K C00M 177.7(2) . . . . ?
C00G C00Q C00K C00V 0.1(3) . . . . ?
C00G C00X C011 C00V 0.2(3) . . . . ?
O00I C013 C00J C00P 13.3(3) . . . . ?
O00I C013 C017 C012 -166.3(3) . . . . ?
C00J C00P C01A C01B 175.7(3) . . . . ?
C00J C013 C017 C012 12.2(2) . . . . ?
C00K C00M C00O C012 -162.14(18) . . . . ?
C00K C00M C014 C01D -95.9(3) . . . . ?
C00K C00V C011 C00X 0.1(3) . . . . ?
C00M C00O C012 C017 -77.7(2) . . . . ?
C00N C016 C015 C00U -0.9(3) . . . . ?
C00O C012 C017 C013 -44.6(2) . . . . ?
C00P C01A C01B C01E 0.1(3) . . . . ?
C00R C018 C019 C010 1.9(3) . . . . ?
C00W C01E C01B C01A 0.1(4) . . . . ?

loop_
_restr_U_rigid_atom_site_label_1
_restr_U_rigid_atom_site_label_2
_restr_U_rigid_target_weight_param
_restr_U_rigid_U_parallel
_restr_U_rigid_diff
C013 C017 0.0050 0.1475 0.0109

loop_
_smtbx_masks_void_nr
_smtbx_masks_void_average_x
_smtbx_masks_void_average_y
_smtbx_masks_void_average_z
_smtbx_masks_void_volume
_smtbx_masks_void_count_electrons
_smtbx_masks_void_content
1 0.381 -0.010 0.204 95.4 16.1 '1.5 H2O'
2 0.619 0.490 0.796 95.4 16.1 '1.5 H2O'
